data_7022188
loop_
_publ_author_name
'Riddlestone, Ian M.'
'Urbano, Juan'
'Phillips, Nicholas'
'Kelly, Michael J.'
'Vidovic, Dragoslav'
'Bates, Joshua I.'
'Taylor, Russell'
'Aldridge, Simon'

_publ_section_title
;
 Salt metathesis for the synthesis of M-Al and M-H-Al bonds.
;
_journal_issue 1
_journal_name_full 'Dalton transactions (Cambridge, England : 2003)'
_journal_page_first 249
_journal_page_last 258
_journal_paper_doi 10.1039/c2dt31974h
_journal_volume 42
_journal_year 2013
_chemical_formula_moiety 'C26 H41 Al1 Cl1 Fe1 N3 O2'
_chemical_formula_sum 'C26 H41 Al Cl Fe N3 O2'
_chemical_formula_weight 545.91
_chemical_melting_point ?
_space_group_IT_number 2
_symmetry_cell_setting triclinic
_symmetry_space_group_name_Hall '-P 1'
_symmetry_space_group_name_H-M 'P -1'
_atom_sites_solution_hydrogens geom
_atom_sites_solution_primary direct
_audit_creation_date 09-12-18
_audit_creation_method CRYSTALS_ver_12.86
_cell_angle_alpha 81.952(3)
_cell_angle_beta 83.391(3)
_cell_angle_gamma 82.656(2)
_cell_formula_units_Z 2
_cell_length_a 9.8974(6)
_cell_length_b 11.2803(6)
_cell_length_c 12.8172(8)
_cell_measurement_reflns_used 5505
_cell_measurement_temperature 150
_cell_measurement_theta_max 27
_cell_measurement_theta_min 5
_cell_volume 1398.37(14)
_computing_cell_refinement 'DENZO/SCALEPACK (Otwinowski & Minor, 1997)'
_computing_data_collection 'COLLECT (Nonius, 1997-2001).'
_computing_data_reduction 'DENZO/SCALEPACK (Otwinowski & Minor, 1997)'
_computing_molecular_graphics 'CAMERON (Watkin et al., 1996)'
_computing_publication_material 'CRYSTALS (Betteridge et al., 2003)'
_computing_structure_refinement 'CRYSTALS (Betteridge et al., 2003)'
_computing_structure_solution 'SIR92 (Altomare et al., 1994)'
_diffrn_ambient_temperature 150
_diffrn_measured_fraction_theta_full 0.992
_diffrn_measured_fraction_theta_max 0.983
_diffrn_measurement_device 'Nonius KappaCCD'
_diffrn_measurement_device_type Area
_diffrn_measurement_method \w
_diffrn_radiation_monochromator graphite
_diffrn_radiation_type 'Mo K\a'
_diffrn_radiation_wavelength 0.71073
_diffrn_reflns_av_R_equivalents 0.082
_diffrn_reflns_limit_h_max 11
_diffrn_reflns_limit_h_min -12
_diffrn_reflns_limit_k_max 14
_diffrn_reflns_limit_k_min -14
_diffrn_reflns_limit_l_max 16
_diffrn_reflns_limit_l_min -16
_diffrn_reflns_number 20032
_diffrn_reflns_theta_full 26.751
_diffrn_reflns_theta_max 27.579
_diffrn_reflns_theta_min 5.191
_diffrn_standards_number 0
_exptl_absorpt_coefficient_mu 0.693
_exptl_absorpt_correction_T_max 0.97
_exptl_absorpt_correction_T_min 0.88
_exptl_absorpt_correction_type multi-scan
_exptl_absorpt_process_details 'DENZO/SCALEPACK (Otwinowski & Minor, 1997)'
_exptl_crystal_colour colorless
_exptl_crystal_density_diffrn 1.296
_exptl_crystal_density_method 'not measured'
_exptl_crystal_description block
_exptl_crystal_F_000 580
_exptl_crystal_size_max 0.23
_exptl_crystal_size_mid 0.12
_exptl_crystal_size_min 0.04
_refine_diff_density_max 1.05
_refine_diff_density_min -0.88
_refine_ls_extinction_method None
_refine_ls_goodness_of_fit_ref 0.9833
_refine_ls_hydrogen_treatment noref
_refine_ls_matrix_type full
_refine_ls_number_parameters 307
_refine_ls_number_reflns 6368
_refine_ls_number_restraints 0
_refine_ls_R_factor_all 0.1082
_refine_ls_R_factor_gt 0.0621
_refine_ls_shift/su_max 0.000179
_refine_ls_structure_factor_coef Fsqd
_refine_ls_weighting_details
;
Method= Modified Sheldrick
w=1/[\s^2^(F^2^) + ( 0.01P)^2^ + 2.65P]
,where P=(max(Fo^2^,0) + 2Fc^2^)/3
;
_refine_ls_weighting_scheme calc
_refine_ls_wR_factor_all 0.1224
_refine_ls_wR_factor_gt 0.1047
_refine_ls_wR_factor_ref 0.1224
_reflns_limit_h_max 12
_reflns_limit_h_min -12
_reflns_limit_k_max 14
_reflns_limit_k_min -14
_reflns_limit_l_max 16
_reflns_limit_l_min 0
_reflns_number_gt 4269
_reflns_number_total 6368
_reflns_threshold_expression I>2.0\s(I)
_oxford_diffrn_Wilson_B_factor 1.99
_oxford_diffrn_Wilson_scale 11.34
_oxford_refine_ls_r_factor_ref 0.1082
_oxford_refine_ls_scale 0.3088(3)
_oxford_reflns_number_all 6368
_oxford_reflns_threshold_expression_ref I>-3.0\s(I)
_oxford_structure_analysis_title '12181918 131irdv09'
_cod_data_source_file c2dt31974h.txt
_cod_data_source_block 2a
_cod_depositor_comments
;
The following automatic conversions were performed:

'_chemical_melting_point' value 'not measured' was changed to '?' -
the value is undefined or not given.

'_symmetry_cell_setting' value
'Triclinic' changed to 'triclinic' according to
/home/saulius/struct/CIF-dictionaries/cif_core.dic dictionary named
'cif_core.dic' version 2.4.2 from 2011-04-26.

Automatic conversion script
Id: cif_fix_values 1891 2012-01-12 08:04:46Z andrius 
;
_cod_original_sg_symbol_H-M 'P -1 '
_cod_original_formula_sum 'C26 H41 Al1 Cl1 Fe1 N3 O2'
_cod_database_code 7022188

loop_
_symmetry_equiv_pos_as_xyz
x,y,z
-x,-y,-z

loop_
_atom_site_label
_atom_site_type_symbol
_atom_site_fract_x
_atom_site_fract_y
_atom_site_fract_z
_atom_site_U_iso_or_equiv
_atom_site_occupancy
_atom_site_adp_type
Fe1 Fe 0.21687(5) 0.07292(4) 0.36483(4) 0.0267 1.0000 Uani
Al2 Al 0.29621(10) 0.21348(8) 0.22373(8) 0.0246 1.0000 Uani
Cl3 Cl 0.19040(10) 0.21601(8) 0.08559(7) 0.0385 1.0000 Uani
N4 N 0.3206(3) 0.3695(2) 0.2538(2) 0.0234 1.0000 Uani
C5 C 0.4554(3) 0.3497(3) 0.2243(2) 0.0247 1.0000 Uani
N6 N 0.4842(3) 0.2414(2) 0.1883(2) 0.0264 1.0000 Uani
C7 C 0.6219(3) 0.1767(3) 0.1786(3) 0.0272 1.0000 Uani
C8 C 0.6371(4) 0.0676(3) 0.2628(3) 0.0340 1.0000 Uani
C9 C 0.7804(4) -0.0010(3) 0.2518(3) 0.0396 1.0000 Uani
C10 C 0.8143(4) -0.0386(3) 0.1421(3) 0.0433 1.0000 Uani
C11 C 0.8006(4) 0.0684(4) 0.0572(3) 0.0467 1.0000 Uani
C12 C 0.6571(4) 0.1379(3) 0.0685(3) 0.0400 1.0000 Uani
N13 N 0.5510(3) 0.4274(2) 0.2309(2) 0.0252 1.0000 Uani
C14 C 0.6379(4) 0.4633(3) 0.1332(3) 0.0297 1.0000 Uani
C15 C 0.7887(4) 0.4612(4) 0.1471(3) 0.0396 1.0000 Uani
C16 C 0.5809(4) 0.5860(3) 0.0776(3) 0.0402 1.0000 Uani
C17 C 0.5515(3) 0.4725(3) 0.3339(3) 0.0281 1.0000 Uani
C18 C 0.5622(4) 0.6070(3) 0.3282(3) 0.0385 1.0000 Uani
C19 C 0.6625(4) 0.3975(4) 0.3970(3) 0.0414 1.0000 Uani
C20 C 0.2480(3) 0.4892(3) 0.2655(3) 0.0247 1.0000 Uani
C21 C 0.1696(4) 0.4907(3) 0.3749(3) 0.0313 1.0000 Uani
C22 C 0.0960(4) 0.6160(3) 0.3875(3) 0.0380 1.0000 Uani
C23 C -0.0001(4) 0.6577(3) 0.3026(4) 0.0446 1.0000 Uani
C24 C 0.0732(4) 0.6530(3) 0.1933(3) 0.0435 1.0000 Uani
C25 C 0.1508(4) 0.5287(3) 0.1802(3) 0.0348 1.0000 Uani
C26 C 0.2987(4) -0.0604(3) 0.2693(3) 0.0353 1.0000 Uani
C27 C 0.1535(4) -0.0500(3) 0.2784(3) 0.0330 1.0000 Uani
C28 C 0.1066(4) -0.0779(3) 0.3879(3) 0.0343 1.0000 Uani
C29 C 0.2211(4) -0.1034(3) 0.4450(3) 0.0350 1.0000 Uani
C30 C 0.3404(4) -0.0927(3) 0.3724(3) 0.0369 1.0000 Uani
C31 C 0.0752(4) 0.1805(3) 0.3601(3) 0.0307 1.0000 Uani
O32 O -0.0223(3) 0.2487(2) 0.3560(2) 0.0433 1.0000 Uani
C33 C 0.3076(4) 0.1462(3) 0.4403(3) 0.0353 1.0000 Uani
O34 O 0.3698(3) 0.1920(2) 0.4904(2) 0.0513 1.0000 Uani
H71 H 0.6883 0.2312 0.1890 0.0340 1.0000 Uiso
H82 H 0.6156 0.0940 0.3343 0.0404 1.0000 Uiso
H81 H 0.5691 0.0140 0.2547 0.0399 1.0000 Uiso
H91 H 0.8478 0.0505 0.2633 0.0490 1.0000 Uiso
H92 H 0.7862 -0.0741 0.3052 0.0491 1.0000 Uiso
H101 H 0.9074 -0.0812 0.1355 0.0529 1.0000 Uiso
H102 H 0.7507 -0.0964 0.1316 0.0531 1.0000 Uiso
H111 H 0.8698 0.1235 0.0638 0.0560 1.0000 Uiso
H112 H 0.8184 0.0420 -0.0136 0.0562 1.0000 Uiso
H121 H 0.6509 0.2108 0.0143 0.0472 1.0000 Uiso
H122 H 0.5893 0.0862 0.0550 0.0472 1.0000 Uiso
H141 H 0.6321 0.4036 0.0833 0.0358 1.0000 Uiso
H153 H 0.8405 0.4764 0.0787 0.0628 1.0000 Uiso
H152 H 0.7995 0.5219 0.1898 0.0629 1.0000 Uiso
H151 H 0.8245 0.3822 0.1815 0.0631 1.0000 Uiso
H162 H 0.6241 0.5996 0.0060 0.0631 1.0000 Uiso
H161 H 0.5997 0.6503 0.1153 0.0631 1.0000 Uiso
H163 H 0.4836 0.5899 0.0754 0.0628 1.0000 Uiso
H171 H 0.4623 0.4575 0.3750 0.0381 1.0000 Uiso
H182 H 0.5520 0.6290 0.4001 0.0633 1.0000 Uiso
H181 H 0.6514 0.6255 0.2947 0.0629 1.0000 Uiso
H183 H 0.4911 0.6535 0.2891 0.0630 1.0000 Uiso
H192 H 0.6522 0.4158 0.4687 0.0669 1.0000 Uiso
H193 H 0.7520 0.4153 0.3647 0.0669 1.0000 Uiso
H191 H 0.6559 0.3122 0.3978 0.0669 1.0000 Uiso
H201 H 0.3177 0.5470 0.2584 0.0310 1.0000 Uiso
H212 H 0.2319 0.4635 0.4309 0.0403 1.0000 Uiso
H211 H 0.1006 0.4339 0.3820 0.0400 1.0000 Uiso
H222 H 0.1645 0.6725 0.3823 0.0488 1.0000 Uiso
H221 H 0.0456 0.6167 0.4587 0.0492 1.0000 Uiso
H232 H -0.0424 0.7412 0.3097 0.0572 1.0000 Uiso
H231 H -0.0727 0.6054 0.3116 0.0569 1.0000 Uiso
H241 H 0.1406 0.7131 0.1812 0.0541 1.0000 Uiso
H242 H 0.0082 0.6741 0.1401 0.0539 1.0000 Uiso
H252 H 0.2044 0.5299 0.1100 0.0431 1.0000 Uiso
H251 H 0.0859 0.4703 0.1842 0.0430 1.0000 Uiso
H261 H 0.3599 -0.0450 0.2024 0.0482 1.0000 Uiso
H271 H 0.0940 -0.0281 0.2175 0.0420 1.0000 Uiso
H281 H 0.0100 -0.0782 0.4193 0.0442 1.0000 Uiso
H291 H 0.2204 -0.1241 0.5233 0.0430 1.0000 Uiso
H301 H 0.4364 -0.1044 0.3921 0.0470 1.0000 Uiso

loop_
_atom_site_aniso_label
_atom_site_aniso_U_11
_atom_site_aniso_U_22
_atom_site_aniso_U_33
_atom_site_aniso_U_23
_atom_site_aniso_U_13
_atom_site_aniso_U_12
Fe1 0.0285(3) 0.0197(2) 0.0321(3) -0.00292(19) -0.0037(2) -0.00362(19)
Al2 0.0249(6) 0.0193(5) 0.0297(5) -0.0048(4) -0.0021(4) -0.0020(4)
Cl3 0.0442(6) 0.0401(5) 0.0347(5) -0.0025(4) -0.0110(4) -0.0135(4)
N4 0.0204(15) 0.0193(13) 0.0297(15) -0.0037(11) 0.0006(12) -0.0009(11)
C5 0.0292(19) 0.0213(15) 0.0227(16) 0.0004(12) -0.0038(14) -0.0018(13)
N6 0.0261(16) 0.0187(13) 0.0338(15) -0.0082(11) 0.0006(13) 0.0013(11)
C7 0.0245(18) 0.0240(16) 0.0336(18) -0.0089(14) -0.0017(15) -0.0005(13)
C8 0.030(2) 0.0335(19) 0.036(2) -0.0058(15) -0.0025(16) 0.0044(15)
C9 0.035(2) 0.036(2) 0.047(2) -0.0091(17) -0.0104(18) 0.0091(16)
C10 0.034(2) 0.038(2) 0.057(3) -0.0187(19) -0.0050(19) 0.0112(17)
C11 0.047(3) 0.046(2) 0.044(2) -0.0173(19) 0.006(2) 0.0105(19)
C12 0.039(2) 0.041(2) 0.037(2) -0.0114(17) 0.0002(18) 0.0085(17)
N13 0.0226(15) 0.0256(14) 0.0291(15) -0.0067(11) -0.0029(12) -0.0050(11)
C14 0.028(2) 0.0321(18) 0.0287(18) -0.0033(14) -0.0002(15) -0.0051(15)
C15 0.026(2) 0.055(2) 0.039(2) -0.0099(18) 0.0023(17) -0.0129(18)
C16 0.052(3) 0.035(2) 0.034(2) 0.0028(16) -0.0048(19) -0.0132(18)
C17 0.0250(19) 0.0303(17) 0.0303(18) -0.0090(14) -0.0039(15) -0.0018(14)
C18 0.038(2) 0.0334(19) 0.048(2) -0.0180(17) -0.0035(18) -0.0029(16)
C19 0.040(2) 0.049(2) 0.036(2) -0.0105(17) -0.0101(18) 0.0014(18)
C20 0.0240(18) 0.0181(15) 0.0322(18) -0.0047(13) -0.0017(14) -0.0020(13)
C21 0.037(2) 0.0217(16) 0.0347(19) -0.0082(14) 0.0054(16) -0.0030(14)
C22 0.034(2) 0.0301(18) 0.051(2) -0.0177(17) 0.0042(18) -0.0031(16)
C23 0.030(2) 0.0303(19) 0.077(3) -0.023(2) -0.007(2) 0.0042(16)
C24 0.044(2) 0.0314(19) 0.057(3) -0.0099(18) -0.020(2) 0.0079(17)
C25 0.035(2) 0.0288(18) 0.041(2) -0.0064(15) -0.0090(17) 0.0017(15)
C26 0.036(2) 0.0231(17) 0.047(2) -0.0107(15) 0.0017(18) -0.0021(15)
C27 0.036(2) 0.0227(17) 0.043(2) -0.0087(15) -0.0065(17) -0.0053(15)
C28 0.036(2) 0.0182(16) 0.049(2) -0.0028(15) 0.0008(18) -0.0090(14)
C29 0.041(2) 0.0224(17) 0.040(2) 0.0021(15) -0.0045(18) -0.0041(15)
C30 0.038(2) 0.0206(17) 0.053(2) -0.0015(16) -0.0120(19) -0.0022(15)
C31 0.029(2) 0.0251(17) 0.038(2) -0.0064(15) 0.0040(16) -0.0090(15)
O32 0.0321(15) 0.0306(13) 0.0643(18) -0.0072(12) 0.0023(13) 0.0030(12)
C33 0.043(2) 0.0302(18) 0.0315(19) 0.0025(15) -0.0115(18) -0.0002(16)
O34 0.067(2) 0.0450(16) 0.0494(17) -0.0079(13) -0.0247(16) -0.0153(14)

loop_
_atom_type_symbol
_atom_type_scat_dispersion_real
_atom_type_scat_dispersion_imag
_atom_type_scat_Cromer_Mann_a1
_atom_type_scat_Cromer_Mann_b1
_atom_type_scat_Cromer_Mann_a2
_atom_type_scat_Cromer_Mann_b2
_atom_type_scat_Cromer_Mann_a3
_atom_type_scat_Cromer_Mann_b3
_atom_type_scat_Cromer_Mann_a4
_atom_type_scat_Cromer_Mann_b4
_atom_type_scat_Cromer_Mann_c
_atom_type_scat_source
C 0.0033 0.0016 2.3100 20.8439 1.0200 10.2075 1.5886 0.5687 0.8650 51.6512 0.2156 'International Tables Vol C 4.2.6.8 and 6.1.1.4'
H 0.0000 0.0000 0.4930 10.5109 0.3229 26.1257 0.1402 3.1424 0.0408 57.7998 0.0030 'International Tables Vol C 4.2.6.8 and 6.1.1.4'
N 0.0061 0.0033 12.2126 0.0057 3.1322 9.8933 2.0125 28.9975 1.1663 0.5826 -11.5290 'International Tables Vol C 4.2.6.8 and 6.1.1.4'
Cl 0.1484 0.1585 11.4604 0.0104 7.1964 1.1662 6.2556 18.5194 1.6455 47.7784 -9.5574 'International Tables Vol C 4.2.6.8 and 6.1.1.4'
Al 0.0645 0.0514 6.4202 3.0387 1.9002 0.7426 1.5936 31.5472 1.9646 85.0886 1.1151 'International Tables Vol C 4.2.6.8 and 6.1.1.4'
Fe 0.3463 0.8444 11.7695 4.7611 7.3573 0.3072 3.5222 15.3535 2.3045 76.8805 1.0369 'International Tables Vol C 4.2.6.8 and 6.1.1.4'
O 0.0106 0.0060 3.0485 13.2771 2.2868 5.7011 1.5463 0.3239 0.8670 32.9089 0.2508 'International Tables Vol C 4.2.6.8 and 6.1.1.4'

loop_
_geom_angle_atom_site_label_1
_geom_angle_atom_site_label_2
_geom_angle_atom_site_label_3
_geom_angle
_geom_angle_publ_flag
Al2 Fe1 C26 86.44(11) yes
Al2 Fe1 C27 99.55(11) yes
C26 Fe1 C27 39.67(14) yes
Al2 Fe1 C28 138.55(11) yes
C26 Fe1 C28 66.53(14) yes
C27 Fe1 C28 39.91(14) yes
Al2 Fe1 C29 151.04(11) yes
C26 Fe1 C29 66.37(14) yes
C27 Fe1 C29 66.16(14) yes
C28 Fe1 C29 38.76(14) yes
Al2 Fe1 C30 112.17(12) yes
C26 Fe1 C30 39.46(14) yes
C27 Fe1 C30 66.30(14) yes
C28 Fe1 C30 65.97(14) yes
C29 Fe1 C30 39.63(15) yes
Al2 Fe1 C31 79.65(12) yes
C26 Fe1 C31 133.33(16) yes
C27 Fe1 C31 99.18(15) yes
C28 Fe1 C31 96.16(15) yes
C29 Fe1 C31 126.04(16) yes
Al2 Fe1 C33 83.92(12) yes
C26 Fe1 C33 126.42(16) yes
C27 Fe1 C33 164.55(15) yes
C28 Fe1 C33 137.31(16) yes
C29 Fe1 C33 103.81(15) yes
C30 Fe1 C31 162.04(15) yes
C30 Fe1 C33 98.39(15) yes
C31 Fe1 C33 96.25(16) yes
Fe1 Al2 Cl3 111.59(5) yes
Fe1 Al2 N4 118.28(9) yes
Cl3 Al2 N4 113.74(9) yes
Fe1 Al2 N6 124.68(9) yes
Cl3 Al2 N6 112.42(10) yes
N4 Al2 N6 70.28(11) yes
Al2 N4 C5 90.44(19) yes
Al2 N4 C20 142.8(2) yes
C5 N4 C20 123.6(3) yes
N4 C5 N6 109.5(3) yes
N4 C5 N13 125.5(3) yes
N6 C5 N13 125.0(3) yes
C5 N6 Al2 89.6(2) yes
C5 N6 C7 123.5(3) yes
Al2 N6 C7 141.2(2) yes
N6 C7 C8 111.5(3) yes
N6 C7 C12 110.7(3) yes
C8 C7 C12 110.2(3) yes
N6 C7 H71 108.7 no
C8 C7 H71 107.5 no
C12 C7 H71 108.2 no
C7 C8 C9 111.6(3) yes
C7 C8 H82 109.5 no
C9 C8 H82 110.7 no
C7 C8 H81 108.2 no
C9 C8 H81 109.3 no
H82 C8 H81 107.4 no
C8 C9 C10 110.7(3) yes
C8 C9 H91 109.6 no
C10 C9 H91 108.4 no
C8 C9 H92 110.1 no
C10 C9 H92 109.1 no
H91 C9 H92 108.8 no
C9 C10 C11 111.5(3) yes
C9 C10 H101 109.9 no
C11 C10 H101 110.4 no
C9 C10 H102 109.1 no
C11 C10 H102 108.8 no
H101 C10 H102 107.0 no
C10 C11 C12 111.0(3) yes
C10 C11 H111 109.0 no
C12 C11 H111 109.0 no
C10 C11 H112 110.4 no
C12 C11 H112 109.2 no
H111 C11 H112 108.1 no
C11 C12 C7 111.4(3) yes
C11 C12 H121 110.2 no
C7 C12 H121 109.2 no
C11 C12 H122 109.1 no
C7 C12 H122 109.6 no
H121 C12 H122 107.2 no
C5 N13 C14 117.2(3) yes
C5 N13 C17 117.1(3) yes
C14 N13 C17 125.6(3) yes
N13 C14 C15 114.9(3) yes
N13 C14 C16 111.2(3) yes
C15 C14 C16 110.9(3) yes
N13 C14 H141 106.9 no
C15 C14 H141 106.7 no
C16 C14 H141 105.6 no
C14 C15 H153 110.0 no
C14 C15 H152 109.4 no
H153 C15 H152 109.4 no
C14 C15 H151 110.4 no
H153 C15 H151 108.3 no
H152 C15 H151 109.4 no
C14 C16 H162 110.5 no
C14 C16 H161 109.8 no
H162 C16 H161 107.8 no
C14 C16 H163 110.7 no
H162 C16 H163 109.0 no
H161 C16 H163 108.9 no
N13 C17 C18 115.6(3) yes
N13 C17 C19 110.2(3) yes
C18 C17 C19 111.1(3) yes
N13 C17 H171 106.6 no
C18 C17 H171 106.6 no
C19 C17 H171 106.2 no
C17 C18 H182 109.1 no
C17 C18 H181 110.1 no
H182 C18 H181 108.3 no
C17 C18 H183 110.5 no
H182 C18 H183 109.0 no
H181 C18 H183 109.9 no
C17 C19 H192 110.6 no
C17 C19 H193 109.8 no
H192 C19 H193 108.6 no
C17 C19 H191 109.9 no
H192 C19 H191 108.9 no
H193 C19 H191 109.1 no
N4 C20 C21 110.8(3) yes
N4 C20 C25 111.0(3) yes
C21 C20 C25 110.2(3) yes
N4 C20 H201 107.8 no
C21 C20 H201 107.9 no
C25 C20 H201 109.1 no
C20 C21 C22 110.6(3) yes
C20 C21 H212 110.6 no
C22 C21 H212 111.0 no
C20 C21 H211 108.0 no
C22 C21 H211 108.4 no
H212 C21 H211 108.0 no
C21 C22 C23 111.2(3) yes
C21 C22 H222 108.6 no
C23 C22 H222 109.2 no
C21 C22 H221 110.4 no
C23 C22 H221 110.5 no
H222 C22 H221 106.7 no
C22 C23 C24 111.6(3) yes
C22 C23 H232 109.7 no
C24 C23 H232 109.6 no
C22 C23 H231 109.2 no
C24 C23 H231 108.4 no
H232 C23 H231 108.3 no
C23 C24 C25 112.1(3) yes
C23 C24 H241 108.4 no
C25 C24 H241 108.2 no
C23 C24 H242 110.2 no
C25 C24 H242 109.3 no
H241 C24 H242 108.5 no
C24 C25 C20 111.1(3) yes
C24 C25 H252 110.6 no
C20 C25 H252 108.7 no
C24 C25 H251 109.5 no
C20 C25 H251 109.4 no
H252 C25 H251 107.5 no
Fe1 C26 C27 69.83(19) yes
Fe1 C26 C30 70.2(2) yes
C27 C26 C30 107.6(3) yes
Fe1 C26 H261 123.8 no
C27 C26 H261 126.0 no
C30 C26 H261 126.3 no
Fe1 C27 C26 70.51(19) yes
Fe1 C27 C28 70.72(19) yes
C26 C27 C28 107.9(3) yes
Fe1 C27 H271 125.2 no
C26 C27 H271 125.7 no
C28 C27 H271 126.4 no
Fe1 C28 C27 69.36(19) yes
Fe1 C28 C29 70.6(2) yes
C27 C28 C29 108.0(3) yes
Fe1 C28 H281 124.9 no
C27 C28 H281 126.9 no
C29 C28 H281 125.1 no
Fe1 C29 C28 70.65(19) yes
Fe1 C29 C30 69.81(19) yes
C28 C29 C30 108.3(3) yes
Fe1 C29 H291 124.4 no
C28 C29 H291 126.3 no
C30 C29 H291 125.3 no
Fe1 C30 C29 70.6(2) yes
Fe1 C30 C26 70.33(19) yes
C29 C30 C26 108.2(3) yes
Fe1 C30 H301 123.8 no
C29 C30 H301 125.2 no
C26 C30 H301 126.6 no
Fe1 C31 O32 177.2(3) yes
Fe1 C33 O34 178.3(3) yes

loop_
_geom_bond_atom_site_label_1
_geom_bond_atom_site_label_2
_geom_bond_distance
_geom_bond_publ_flag
Fe1 Al2 2.3644(11) yes
Fe1 C26 2.096(3) yes
Fe1 C27 2.087(3) yes
Fe1 C28 2.105(3) yes
Fe1 C29 2.105(3) yes
Fe1 C30 2.095(3) yes
Fe1 C31 1.733(4) yes
Fe1 C33 1.743(4) yes
Al2 Cl3 2.1534(13) yes
Al2 N4 1.904(3) yes
Al2 N6 1.919(3) yes
N4 C5 1.343(4) yes
N4 C20 1.465(4) yes
C5 N6 1.351(4) yes
C5 N13 1.386(4) yes
N6 C7 1.463(4) yes
C7 C8 1.523(5) yes
C7 C12 1.524(5) yes
C7 H71 0.987 no
C8 C9 1.527(5) yes
C8 H82 0.995 no
C8 H81 0.983 no
C9 C10 1.514(5) yes
C9 H91 0.975 no
C9 H92 0.996 no
C10 C11 1.512(6) yes
C10 H101 0.983 no
C10 H102 0.994 no
C11 C12 1.534(5) yes
C11 H111 0.999 no
C11 H112 0.984 no
C12 H121 1.000 no
C12 H122 0.988 no
N13 C14 1.474(4) yes
N13 C17 1.480(4) yes
C14 C15 1.520(5) yes
C14 C16 1.536(5) yes
C14 H141 1.003 no
C15 H153 0.969 no
C15 H152 0.958 no
C15 H151 0.980 no
C16 H162 0.967 no
C16 H161 0.973 no
C16 H163 0.961 no
C17 C18 1.526(5) yes
C17 C19 1.535(5) yes
C17 H171 0.996 no
C18 H182 0.979 no
C18 H181 0.970 no
C18 H183 0.967 no
C19 H192 0.961 no
C19 H193 0.967 no
C19 H191 0.971 no
C20 C21 1.524(5) yes
C20 C25 1.521(5) yes
C20 H201 0.997 no
C21 C22 1.526(5) yes
C21 H212 0.991 no
C21 H211 0.983 no
C22 C23 1.514(6) yes
C22 H222 0.979 no
C22 H221 0.989 no
C23 C24 1.506(6) yes
C23 H232 0.993 no
C23 H231 0.974 no
C24 C25 1.531(5) yes
C24 H241 0.995 no
C24 H242 0.976 no
C25 H252 0.990 no
C25 H251 0.970 no
C26 C27 1.420(5) yes
C26 C30 1.415(5) yes
C26 H261 0.999 no
C27 C28 1.431(5) yes
C27 H271 1.016 no
C28 C29 1.397(5) yes
C28 H281 0.994 no
C29 C30 1.424(5) yes
C29 H291 0.998 no
C30 H301 0.999 no
C31 O32 1.156(4) yes
C33 O34 1.151(4) yes

loop_
_geom_hbond_atom_site_label_D
_geom_hbond_atom_site_label_H
_geom_hbond_atom_site_label_A
_geom_hbond_site_symmetry_A
_geom_hbond_angle_DHA
_geom_hbond_distance_DH
_geom_hbond_distance_HA
_geom_hbond_distance_DA
_geom_hbond_publ_flag
C30 H301 O34 2_656 155 1.00 2.59 3.516(5) yes
